data_7223618
loop_
_publ_author_name
'Puttreddy, Rakesh'
'Beyeh, Ngong Kodiah'
'Rissanen, Kari'

_publ_section_title
;
 Inclusion complexes of Cethyl-2-methylresorcinarene and pyridine
 N-oxides: breaking the C--I&#x22EF;&#x2212;O--N+halogen bond by
 host--guest complexation
;
_journal_issue 5
_journal_name_full CrystEngComm
_journal_page_first 793
_journal_paper_doi 10.1039/C5CE02354H
_journal_volume 18
_journal_year 2016
_chemical_formula_moiety 'C40 H48 O8, C6 H7 N O2, 2(C H4 O)'
_chemical_formula_sum 'C48 H63 N O12'
_chemical_formula_weight 845.99
_chemical_name_systematic
;
 ?
;
_space_group_crystal_system triclinic
_space_group_IT_number 2
_space_group_name_Hall '-P 1'
_space_group_name_H-M_alt 'P -1'
_symmetry_space_group_name_Hall '-P 1'
_symmetry_space_group_name_H-M 'P -1'
_atom_sites_solution_hydrogens mixed
_audit_creation_date 2015-10-29
_audit_creation_method
;
Olex2 1.2
(compiled 2015.09.30 svn.r3233 for OlexSys, GUI svn.r5103)
;
_audit_update_record
;
2015-12-17 deposited with the CCDC.
2015-12-23 downloaded from the CCDC.
;
_cell_angle_alpha 92.12(3)
_cell_angle_beta 96.27(3)
_cell_angle_gamma 103.65(3)
_cell_formula_units_Z 2
_cell_length_a 9.1360(18)
_cell_length_b 11.097(2)
_cell_length_c 22.784(5)
_cell_measurement_temperature 170
_cell_volume 2226.5(8)
_computing_molecular_graphics 'Olex2 (Dolomanov et al., 2009)'
_computing_publication_material 'Olex2 (Dolomanov et al., 2009)'
_computing_structure_refinement 'ShelXL (Sheldrick, 2015)'
_computing_structure_solution 'ShelXS (Sheldrick, 2008)'
_diffrn_ambient_temperature 170
_diffrn_measured_fraction_theta_full 0.997
_diffrn_measured_fraction_theta_max 0.997
_diffrn_measurement_device_type 'Bruker APEX-II CCD'
_diffrn_measurement_method '\w scans'
_diffrn_radiation_monochromator graphite
_diffrn_radiation_type MoK\a
_diffrn_radiation_wavelength 0.71073
_diffrn_reflns_av_R_equivalents 0.0343
_diffrn_reflns_av_unetI/netI 0.0452
_diffrn_reflns_laue_measured_fraction_full 0.997
_diffrn_reflns_laue_measured_fraction_max 0.997
_diffrn_reflns_limit_h_max 10
_diffrn_reflns_limit_h_min -10
_diffrn_reflns_limit_k_max 13
_diffrn_reflns_limit_k_min -13
_diffrn_reflns_limit_l_max 26
_diffrn_reflns_limit_l_min -27
_diffrn_reflns_number 24718
_diffrn_reflns_point_group_measured_fraction_full 0.997
_diffrn_reflns_point_group_measured_fraction_max 0.997
_diffrn_reflns_theta_full 25.250
_diffrn_reflns_theta_max 25.250
_diffrn_reflns_theta_min 2.043
_diffrn_standards_number 0
_exptl_absorpt_coefficient_mu 0.090
_exptl_absorpt_correction_T_max 0.7457
_exptl_absorpt_correction_T_min 0.6314
_exptl_absorpt_correction_type multi-scan
_exptl_absorpt_process_details
;
SADABS-2012/1 (Bruker,2012) was used for absorption correction.
wR2(int) was 0.0704 before and 0.0618 after correction.
The Ratio of minimum to maximum transmission is 0.8467.
The \l/2 correction factor is 0.0015.
;
_exptl_crystal_colour colourless
_exptl_crystal_colour_primary colourless
_exptl_crystal_density_diffrn 1.262
_exptl_crystal_description block
_exptl_crystal_F_000 908
_exptl_crystal_size_max 0.28
_exptl_crystal_size_mid 0.16
_exptl_crystal_size_min 0.11
_refine_diff_density_max 0.568
_refine_diff_density_min -0.652
_refine_diff_density_rms 0.044
_refine_ls_extinction_method none
_refine_ls_goodness_of_fit_ref 1.023
_refine_ls_hydrogen_treatment mixed
_refine_ls_matrix_type full
_refine_ls_number_parameters 596
_refine_ls_number_reflns 8018
_refine_ls_number_restraints 1
_refine_ls_restrained_S_all 1.023
_refine_ls_R_factor_all 0.0733
_refine_ls_R_factor_gt 0.0534
_refine_ls_shift/su_max 0.001
_refine_ls_shift/su_mean 0.000
_refine_ls_structure_factor_coef Fsqd
_refine_ls_weighting_details 'w=1/[\s^2^(Fo^2^)+(0.0495P)^2^+1.7392P] where P=(Fo^2^+2Fc^2^)/3'
_refine_ls_weighting_scheme calc
_refine_ls_wR_factor_gt 0.1222
_refine_ls_wR_factor_ref 0.1330
_reflns_Friedel_coverage 0.000
_reflns_number_gt 6184
_reflns_number_total 8018
_reflns_threshold_expression 'I > 2\s(I)'
_cod_data_source_file c5ce02354h2.cif
_cod_data_source_block 4MeOPyNO_1
_cod_depositor_comments 'Adding full bibliography for 7223614--7223619.cif.'
_cod_database_code 7223618
_shelxl_version_number 2013-4
_shelx_space_group_comment
;
The symmetry employed for this shelxl refinement is uniquely defined
by the following loop, which should always be used as a source of
symmetry information in preference to the above space-group names.
They are only intended as comments.
;
_olex2_refinement_description
;
1. Fixed Uiso
 At 1.2 times of:
  All C(H) groups, All C(H,H) groups
 At 1.5 times of:
  All C(H,H,H) groups, All O(H) groups
2. Restrained distances
 O1S-C1S
 1.43 with sigma of 0.02
3. Others
 Sof(C3S)=Sof(H3SA)=Sof(H3SB)=Sof(H3SC)=Sof(O3S)=Sof(H3S)=1-FVAR(1)
 Sof(C2S)=Sof(H2SA)=Sof(H2SB)=Sof(H2SC)=Sof(O2S)=Sof(H2S)=FVAR(1)
 Fixed U11: O1S(0.11129)
 Fixed U33: O1S(0.09226)
4.a Ternary CH refined with riding coordinates:
 C7(H7), C14(H14), C21(H21), C28(H28)
4.b Secondary CH2 refined with riding coordinates:
 C29(H29A,H29B), C31(H31A,H31B), C33(H33A,H33B), C35(H35A,H35B)
4.c Aromatic/amide H refined with riding coordinates:
 C2(H2), C9(H9), C16(H16), C23(H23), C2A(H2A), C3A(H3A), C5A(H5A), C6A(H6A)
4.d Idealised Me refined as rotating group:
 C30(H30A,H30B,H30C), C32(H32A,H32B,H32C), C34(H34A,H34B,H34C), C36(H36A,H36B,
 H36C), C37(H37A,H37B,H37C), C38(H38A,H38B,H38C), C39(H39A,H39B,H39C), C40(H40A,
 H40B,H40C), C7A(H7AA,H7AB,H7AC), C2S(H2SA,H2SB,H2SC), C1S(H1SA,H1SB,H1SC),
 C3S(H3SA,H3SB,H3SC)
4.e Idealised tetrahedral OH refined as rotating group:
 O4(H4), O6(H6), O27(H27), O11(H11), O18(H18), O20(H20), O2S(H2S), O1S(H1S),
 O3S(H3S)
;
_olex2_submission_special_instructions 'No special instructions were received'

loop_
_space_group_symop_operation_xyz
'x, y, z'
'-x, -y, -z'

loop_
_atom_site_label
_atom_site_type_symbol
_atom_site_fract_x
_atom_site_fract_y
_atom_site_fract_z
_atom_site_U_iso_or_equiv
_atom_site_adp_type
_atom_site_occupancy
_atom_site_site_symmetry_order
_atom_site_calc_flag
_atom_site_refinement_flags_posn
_atom_site_refinement_flags_occupancy
_atom_site_disorder_assembly
_atom_site_disorder_group
C1 C 1.3320(2) 1.24754(17) 0.73420(9) 0.0235(4) Uani 1 1 d . . . .
C2 C 1.2294(2) 1.18041(17) 0.68792(9) 0.0239(4) Uani 1 1 d . . . .
H2 H 1.1264 1.1730 0.6896 0.029 Uiso 1 1 calc R . . .
C3 C 1.2726(2) 1.12407(17) 0.63950(9) 0.0243(4) Uani 1 1 d . . . .
C4 C 1.4276(2) 1.13213(18) 0.63921(9) 0.0266(5) Uani 1 1 d . . . .
C5 C 1.5361(2) 1.19716(18) 0.68469(10) 0.0269(5) Uani 1 1 d . . . .
C6 C 1.4853(2) 1.25315(17) 0.73146(9) 0.0245(5) Uani 1 1 d . . . .
C7 C 1.1551(2) 1.05945(18) 0.58807(9) 0.0248(4) Uani 1 1 d . . . .
H7 H 1.2104 1.0558 0.5538 0.030 Uiso 1 1 calc R . . .
C8 C 1.0843(2) 0.92586(18) 0.60022(9) 0.0238(4) Uani 1 1 d . . . .
C9 C 0.9561(2) 0.89405(18) 0.62950(9) 0.0258(5) Uani 1 1 d . . . .
H9 H 0.9142 0.9574 0.6426 0.031 Uiso 1 1 calc R . . .
C10 C 0.8871(2) 0.77221(18) 0.64018(9) 0.0257(5) Uani 1 1 d . . . .
C11 C 0.9550(2) 0.67937(18) 0.62147(10) 0.0285(5) Uani 1 1 d . . . .
C12 C 1.0831(2) 0.70540(18) 0.59153(9) 0.0275(5) Uani 1 1 d . . . .
C13 C 1.1454(2) 0.82945(18) 0.58145(9) 0.0251(4) Uani 1 1 d . . . .
C14 C 0.7427(2) 0.74300(19) 0.67009(9) 0.0278(5) Uani 1 1 d . . . .
H14 H 0.6914 0.6563 0.6581 0.033 Uiso 1 1 calc R . . .
C15 C 0.7786(2) 0.75039(18) 0.73751(9) 0.0247(4) Uani 1 1 d . . . .
C16 C 0.8087(2) 0.86257(18) 0.77080(9) 0.0244(4) Uani 1 1 d . . . .
H16 H 0.8104 0.9346 0.7510 0.029 Uiso 1 1 calc R . . .
C17 C 0.8366(2) 0.87276(18) 0.83215(9) 0.0235(4) Uani 1 1 d . . . .
C18 C 0.8387(2) 0.76380(19) 0.86095(9) 0.0251(5) Uani 1 1 d . . . .
C19 C 0.8155(2) 0.64872(18) 0.82964(9) 0.0260(5) Uani 1 1 d . . . .
C20 C 0.7818(2) 0.64417(18) 0.76813(10) 0.0266(5) Uani 1 1 d . . . .
C21 C 0.8651(2) 0.99750(18) 0.86748(10) 0.0255(5) Uani 1 1 d . . . .
H21 H 0.8465 0.9785 0.9081 0.031 Uiso 1 1 calc R . . .
C22 C 1.0309(2) 1.06986(18) 0.87091(9) 0.0238(4) Uani 1 1 d . . . .
C23 C 1.0801(2) 1.15197(18) 0.82830(9) 0.0240(4) Uani 1 1 d . . . .
H23 H 1.0110 1.1581 0.7961 0.029 Uiso 1 1 calc R . . .
C24 C 1.2274(2) 1.22513(17) 0.83154(9) 0.0228(4) Uani 1 1 d . . . .
C25 C 1.3296(2) 1.21319(18) 0.87995(9) 0.0244(4) Uani 1 1 d . . . .
C26 C 1.2889(2) 1.12905(18) 0.92248(9) 0.0243(4) Uani 1 1 d . . . .
C27 C 1.1391(2) 1.05857(17) 0.91711(9) 0.0232(4) Uani 1 1 d . . . .
C28 C 1.2776(2) 1.31403(18) 0.78408(9) 0.0244(4) Uani 1 1 d . . . .
H28 H 1.3661 1.3771 0.8028 0.029 Uiso 1 1 calc R . . .
C29 C 1.1581(3) 1.3842(2) 0.76197(10) 0.0321(5) Uani 1 1 d . . . .
H29A H 1.0685 1.3250 0.7426 0.039 Uiso 1 1 calc R . . .
H29B H 1.1288 1.4251 0.7956 0.039 Uiso 1 1 calc R . . .
C30 C 1.2159(3) 1.4805(2) 0.71893(12) 0.0447(6) Uani 1 1 d . . . .
H30A H 1.3089 1.5356 0.7368 0.067 Uiso 1 1 calc GR . . .
H30B H 1.1416 1.5273 0.7093 0.067 Uiso 1 1 calc GR . . .
H30C H 1.2339 1.4395 0.6835 0.067 Uiso 1 1 calc GR . . .
C31 C 1.0369(3) 1.13405(19) 0.57089(10) 0.0309(5) Uani 1 1 d . . . .
H31A H 0.9606 1.0862 0.5405 0.037 Uiso 1 1 calc R . . .
H31B H 0.9868 1.1472 0.6051 0.037 Uiso 1 1 calc R . . .
C32 C 1.1066(3) 1.2591(2) 0.54824(12) 0.0466(7) Uani 1 1 d . . . .
H32A H 1.1825 1.3068 0.5781 0.070 Uiso 1 1 calc GR . . .
H32B H 1.0290 1.3030 0.5391 0.070 Uiso 1 1 calc GR . . .
H32C H 1.1524 1.2466 0.5133 0.070 Uiso 1 1 calc GR . . .
C33 C 0.6315(2) 0.8211(2) 0.64903(10) 0.0346(5) Uani 1 1 d . . . .
H33A H 0.6787 0.9082 0.6597 0.042 Uiso 1 1 calc R . . .
H33B H 0.6106 0.8108 0.6062 0.042 Uiso 1 1 calc R . . .
C34 C 0.4830(3) 0.7855(3) 0.67543(13) 0.0512(7) Uani 1 1 d . . . .
H34A H 0.5026 0.7979 0.7178 0.077 Uiso 1 1 calc GR . . .
H34B H 0.4351 0.6997 0.6646 0.077 Uiso 1 1 calc GR . . .
H34C H 0.4173 0.8364 0.6607 0.077 Uiso 1 1 calc GR . . .
C35 C 0.7534(2) 1.0754(2) 0.84547(11) 0.0320(5) Uani 1 1 d . . . .
H35A H 0.7765 1.1530 0.8695 0.038 Uiso 1 1 calc R . . .
H35B H 0.7671 1.0952 0.8050 0.038 Uiso 1 1 calc R . . .
C36 C 0.5890(3) 1.0085(2) 0.84800(13) 0.0427(6) Uani 1 1 d . . . .
H36A H 0.5753 0.9870 0.8878 0.064 Uiso 1 1 calc GR . . .
H36B H 0.5635 0.9343 0.8222 0.064 Uiso 1 1 calc GR . . .
H36C H 0.5243 1.0619 0.8356 0.064 Uiso 1 1 calc GR . . .
C37 C 1.7032(2) 1.2076(2) 0.68192(11) 0.0361(5) Uani 1 1 d . . . .
H37A H 1.7571 1.2262 0.7210 0.054 Uiso 1 1 calc GR . . .
H37B H 1.7415 1.2728 0.6571 0.054 Uiso 1 1 calc GR . . .
H37C H 1.7171 1.1303 0.6659 0.054 Uiso 1 1 calc GR . . .
C38 C 1.1487(3) 0.6026(2) 0.56923(11) 0.0365(5) Uani 1 1 d . . . .
H38A H 1.1244 0.5900 0.5270 0.055 Uiso 1 1 calc GR . . .
H38B H 1.1066 0.5274 0.5872 0.055 Uiso 1 1 calc GR . . .
H38C H 1.2569 0.6248 0.5792 0.055 Uiso 1 1 calc GR . . .
C39 C 0.8327(3) 0.5341(2) 0.86090(11) 0.0370(6) Uani 1 1 d . . . .
H39A H 0.7389 0.4961 0.8754 0.055 Uiso 1 1 calc GR . . .
H39B H 0.9118 0.5572 0.8935 0.055 Uiso 1 1 calc GR . . .
H39C H 0.8581 0.4764 0.8337 0.055 Uiso 1 1 calc GR . . .
C40 C 1.3984(2) 1.1122(2) 0.97399(10) 0.0329(5) Uani 1 1 d . . . .
H40A H 1.3777 1.0262 0.9825 0.049 Uiso 1 1 calc GR . . .
H40B H 1.3870 1.1613 1.0080 0.049 Uiso 1 1 calc GR . . .
H40C H 1.5003 1.1383 0.9643 0.049 Uiso 1 1 calc GR . . .
O4 O 1.48199(17) 1.07840(14) 0.59310(7) 0.0348(4) Uani 1 1 d . . . .
H4 H 1.4178 1.0168 0.5786 0.052 Uiso 1 1 calc GR . . .
O6 O 1.59669(16) 1.31843(13) 0.77569(6) 0.0295(3) Uani 1 1 d . . . .
H6 H 1.5648 1.3098 0.8079 0.044 Uiso 1 1 calc GR . . .
O27 O 1.10695(16) 0.97887(13) 0.96156(6) 0.0292(3) Uani 1 1 d . . . .
H27 H 1.0236 0.9310 0.9524 0.044 Uiso 1 1 calc GR . . .
O11 O 0.89614(19) 0.55558(13) 0.62979(8) 0.0388(4) Uani 1 1 d . . . .
H11 H 0.8492 0.5498 0.6587 0.058 Uiso 1 1 calc GR . . .
O13 O 1.27280(18) 0.86230(14) 0.55270(7) 0.0328(4) Uani 1 1 d . . . .
H13 H 1.294(3) 0.804(3) 0.5300(14) 0.064(9) Uiso 1 1 d . . . .
O18 O 0.87113(18) 0.77641(13) 0.92156(6) 0.0342(4) Uani 1 1 d . . . .
H18 H 0.8354 0.7103 0.9355 0.051 Uiso 1 1 calc GR . . .
O20 O 0.75748(19) 0.53329(13) 0.73442(7) 0.0364(4) Uani 1 1 d . . . .
H20 H 0.7180 0.4756 0.7534 0.055 Uiso 1 1 calc GR . . .
O25 O 1.47641(17) 1.28673(14) 0.88264(7) 0.0312(4) Uani 1 1 d . . . .
H25 H 1.515(3) 1.303(2) 0.9184(13) 0.048(8) Uiso 1 1 d . . . .
C2A C 1.2479(3) 0.7270(2) 0.94760(11) 0.0399(6) Uani 1 1 d . . . .
H2A H 1.1935 0.7522 0.9760 0.048 Uiso 1 1 calc R . . .
C3A C 1.2307(3) 0.7660(2) 0.89142(11) 0.0351(5) Uani 1 1 d . . . .
H3A H 1.1643 0.8161 0.8817 0.042 Uiso 1 1 calc R . . .
C4A C 1.3127(2) 0.7303(2) 0.84943(10) 0.0311(5) Uani 1 1 d . . . .
C5A C 1.4120(3) 0.6557(2) 0.86629(11) 0.0407(6) Uani 1 1 d . . . .
H5A H 1.4703 0.6316 0.8391 0.049 Uiso 1 1 calc R . . .
C6A C 1.4231(3) 0.6185(2) 0.92258(12) 0.0431(6) Uani 1 1 d . . . .
H6A H 1.4884 0.5682 0.9335 0.052 Uiso 1 1 calc R . . .
C7A C 1.2032(3) 0.8383(3) 0.77416(12) 0.0486(7) Uani 1 1 d . . . .
H7AA H 1.2349 0.9178 0.7958 0.073 Uiso 1 1 calc GR . . .
H7AB H 1.1021 0.7984 0.7814 0.073 Uiso 1 1 calc GR . . .
H7AC H 1.2048 0.8494 0.7326 0.073 Uiso 1 1 calc GR . . .
N1A N 1.3410(2) 0.65366(18) 0.96261(9) 0.0375(5) Uani 1 1 d . . . .
O1A O 1.3524(2) 0.61464(16) 1.01781(7) 0.0502(5) Uani 1 1 d . . . .
O2A O 1.30508(18) 0.76192(15) 0.79320(7) 0.0392(4) Uani 1 1 d . . . .
C2S C 0.914(4) 0.634(3) 1.0481(14) 0.099(10) Uani 0.306(8) 1 d . P A 1
H2SA H 0.8390 0.6777 1.0567 0.148 Uiso 0.306(8) 1 calc GR P A 1
H2SB H 1.0129 0.6901 1.0547 0.148 Uiso 0.306(8) 1 calc GR P A 1
H2SC H 0.9107 0.5665 1.0733 0.148 Uiso 0.306(8) 1 calc GR P A 1
O2S O 0.8853(11) 0.5892(6) 0.9906(2) 0.047(3) Uani 0.306(8) 1 d . P A 1
H2S H 0.8071 0.5337 0.9861 0.070 Uiso 0.306(8) 1 calc GR P A 1
C1S C 1.4313(5) 0.6315(3) 0.4656(2) 0.0957(14) Uani 1 1 d D . B 2
H1SA H 1.5014 0.6203 0.4983 0.144 Uiso 1 1 calc GR . B 2
H1SB H 1.4802 0.6382 0.4302 0.144 Uiso 1 1 calc GR . B 2
H1SC H 1.3450 0.5616 0.4605 0.144 Uiso 1 1 calc GR . B 2
O1S O 1.3844(3) 0.7382(2) 0.47666(12) 0.0884(5) Uani 1 1 d D . B 2
H1S H 1.4070 0.7861 0.4507 0.133 Uiso 1 1 calc GR . B 2
C3S C 0.9044(10) 0.6326(6) 1.0443(4) 0.0318(17) Uani 0.694(8) 1 d . P A 2
H3SA H 0.9726 0.5848 1.0326 0.048 Uiso 0.694(8) 1 calc GR P A 2
H3SB H 0.8668 0.6033 1.0802 0.048 Uiso 0.694(8) 1 calc GR P A 2
H3SC H 0.9572 0.7186 1.0507 0.048 Uiso 0.694(8) 1 calc GR P A 2
O3S O 0.7786(4) 0.6190(2) 0.99818(11) 0.0398(11) Uani 0.694(8) 1 d . P A 2
H3S H 0.7372 0.5451 0.9911 0.060 Uiso 0.694(8) 1 calc GR P A 2

loop_
_atom_site_aniso_label
_atom_site_aniso_U_11
_atom_site_aniso_U_22
_atom_site_aniso_U_33
_atom_site_aniso_U_23
_atom_site_aniso_U_13
_atom_site_aniso_U_12
C1 0.0278(11) 0.0196(10) 0.0212(11) 0.0064(8) 0.0031(8) 0.0010(8)
C2 0.0235(10) 0.0225(10) 0.0236(11) 0.0048(8) 0.0013(8) 0.0019(8)
C3 0.0276(11) 0.0199(10) 0.0232(11) 0.0053(8) 0.0023(9) 0.0014(8)
C4 0.0313(12) 0.0217(10) 0.0265(12) 0.0050(8) 0.0073(9) 0.0033(8)
C5 0.0253(11) 0.0229(10) 0.0310(12) 0.0078(9) 0.0036(9) 0.0016(8)
C6 0.0255(11) 0.0199(10) 0.0248(11) 0.0058(8) 0.0004(9) -0.0007(8)
C7 0.0301(11) 0.0214(10) 0.0203(11) 0.0024(8) 0.0028(9) 0.0010(8)
C8 0.0271(11) 0.0226(10) 0.0189(10) 0.0015(8) -0.0025(8) 0.0028(8)
C9 0.0285(11) 0.0227(10) 0.0247(11) 0.0006(8) 0.0015(9) 0.0043(8)
C10 0.0271(11) 0.0251(10) 0.0219(11) 0.0036(8) -0.0008(9) 0.0019(8)
C11 0.0328(12) 0.0217(10) 0.0274(12) 0.0049(9) -0.0017(9) 0.0014(9)
C12 0.0327(12) 0.0242(10) 0.0241(11) 0.0025(8) -0.0010(9) 0.0059(9)
C13 0.0258(11) 0.0269(10) 0.0207(11) 0.0011(8) 0.0006(9) 0.0034(8)
C14 0.0260(11) 0.0249(10) 0.0274(12) 0.0036(9) -0.0006(9) -0.0023(8)
C15 0.0180(10) 0.0261(10) 0.0274(11) 0.0060(8) 0.0012(8) 0.0004(8)
C16 0.0204(10) 0.0231(10) 0.0291(12) 0.0084(8) 0.0024(9) 0.0029(8)
C17 0.0166(10) 0.0235(10) 0.0293(12) 0.0041(8) 0.0019(8) 0.0024(8)
C18 0.0198(10) 0.0284(11) 0.0240(11) 0.0057(8) -0.0001(8) 0.0004(8)
C19 0.0227(11) 0.0232(10) 0.0299(12) 0.0081(9) 0.0023(9) 0.0005(8)
C20 0.0241(11) 0.0212(10) 0.0305(12) 0.0022(8) 0.0018(9) -0.0021(8)
C21 0.0216(10) 0.0262(10) 0.0277(12) 0.0047(9) 0.0036(9) 0.0030(8)
C22 0.0229(10) 0.0218(10) 0.0260(11) -0.0003(8) 0.0024(9) 0.0044(8)
C23 0.0240(11) 0.0254(10) 0.0209(11) 0.0003(8) -0.0021(8) 0.0050(8)
C24 0.0255(11) 0.0213(10) 0.0206(11) 0.0008(8) 0.0010(8) 0.0048(8)
C25 0.0225(10) 0.0224(10) 0.0258(11) 0.0004(8) 0.0018(9) 0.0010(8)
C26 0.0260(11) 0.0239(10) 0.0227(11) 0.0018(8) 0.0015(9) 0.0059(8)
C27 0.0271(11) 0.0210(10) 0.0217(11) 0.0023(8) 0.0050(8) 0.0053(8)
C28 0.0269(11) 0.0214(10) 0.0218(11) 0.0019(8) -0.0007(9) 0.0011(8)
C29 0.0382(13) 0.0272(11) 0.0314(13) 0.0025(9) -0.0003(10) 0.0105(9)
C30 0.0594(17) 0.0322(12) 0.0426(15) 0.0110(11) -0.0009(13) 0.0130(12)
C31 0.0372(13) 0.0273(11) 0.0262(12) 0.0011(9) -0.0047(10) 0.0076(9)
C32 0.0652(18) 0.0267(12) 0.0418(15) 0.0067(10) -0.0145(13) 0.0077(11)
C33 0.0270(12) 0.0451(13) 0.0294(13) 0.0112(10) -0.0009(10) 0.0045(10)
C34 0.0295(13) 0.0768(19) 0.0466(16) 0.0202(14) 0.0012(12) 0.0103(13)
C35 0.0270(12) 0.0279(11) 0.0408(14) 0.0025(9) 0.0035(10) 0.0063(9)
C36 0.0309(13) 0.0396(13) 0.0592(17) 0.0042(12) 0.0080(12) 0.0102(10)
C37 0.0278(12) 0.0374(12) 0.0418(14) 0.0022(10) 0.0051(10) 0.0048(10)
C38 0.0458(14) 0.0257(11) 0.0389(14) 0.0061(10) 0.0063(11) 0.0089(10)
C39 0.0472(14) 0.0252(11) 0.0338(13) 0.0078(9) -0.0025(11) 0.0019(10)
C40 0.0282(12) 0.0350(12) 0.0316(13) 0.0111(10) -0.0022(10) 0.0011(9)
O4 0.0354(9) 0.0311(8) 0.0354(9) -0.0061(7) 0.0113(7) 0.0011(7)
O6 0.0251(8) 0.0313(8) 0.0256(8) 0.0029(6) -0.0008(6) -0.0042(6)
O27 0.0273(8) 0.0306(8) 0.0272(8) 0.0095(6) 0.0028(6) 0.0016(6)
O11 0.0470(10) 0.0219(8) 0.0471(11) 0.0095(7) 0.0132(8) 0.0031(7)
O13 0.0353(9) 0.0276(8) 0.0367(9) 0.0001(7) 0.0119(7) 0.0067(7)
O18 0.0445(10) 0.0275(8) 0.0253(8) 0.0078(6) 0.0007(7) -0.0012(7)
O20 0.0532(10) 0.0205(7) 0.0308(9) 0.0048(6) 0.0069(8) -0.0021(7)
O25 0.0255(8) 0.0366(8) 0.0244(9) 0.0066(7) -0.0016(7) -0.0050(6)
C2A 0.0327(13) 0.0459(14) 0.0373(14) -0.0020(11) 0.0081(11) 0.0009(11)
C3A 0.0279(12) 0.0403(13) 0.0354(14) 0.0010(10) 0.0034(10) 0.0051(10)
C4A 0.0251(11) 0.0334(12) 0.0312(13) 0.0007(9) 0.0032(9) 0.0004(9)
C5A 0.0396(14) 0.0479(14) 0.0372(14) 0.0007(11) 0.0067(11) 0.0149(11)
C6A 0.0454(15) 0.0410(14) 0.0428(15) 0.0044(11) -0.0008(12) 0.0129(11)
C7A 0.0392(14) 0.0672(18) 0.0428(16) 0.0174(13) 0.0026(12) 0.0183(13)
N1A 0.0383(11) 0.0357(10) 0.0303(11) 0.0036(8) 0.0000(9) -0.0058(9)
O1A 0.0584(12) 0.0493(10) 0.0278(9) 0.0117(8) -0.0048(8) -0.0139(9)
O2A 0.0372(9) 0.0516(10) 0.0310(9) 0.0075(7) 0.0063(7) 0.0134(8)
C2S 0.10(2) 0.09(2) 0.087(19) -0.013(14) -0.030(14) 0.018(16)
O2S 0.072(6) 0.036(4) 0.025(3) 0.005(2) 0.005(3) -0.004(3)
C1S 0.113(3) 0.067(2) 0.130(4) 0.025(2) 0.070(3) 0.037(2)
O1S 0.121 0.0619(13) 0.092 0.0062(12) 0.0772(10) 0.0120(14)
C3S 0.048(4) 0.026(3) 0.025(3) 0.003(3) 0.012(3) 0.013(3)
O3S 0.053(2) 0.0294(14) 0.0306(14) 0.0087(10) -0.0025(13) -0.0007(12)

loop_
_atom_type_symbol
_atom_type_description
_atom_type_scat_dispersion_real
_atom_type_scat_dispersion_imag
_atom_type_scat_source
C C 0.0033 0.0016 'International Tables Vol C Tables 4.2.6.8 and 6.1.1.4'
H H 0.0000 0.0000 'International Tables Vol C Tables 4.2.6.8 and 6.1.1.4'
N N 0.0061 0.0033 'International Tables Vol C Tables 4.2.6.8 and 6.1.1.4'
O O 0.0106 0.0060 'International Tables Vol C Tables 4.2.6.8 and 6.1.1.4'

loop_
_geom_angle_atom_site_label_1
_geom_angle_atom_site_label_2
_geom_angle_atom_site_label_3
_geom_angle
C2 C1 C6 116.85(19)
C2 C1 C28 120.80(19)
C6 C1 C28 122.33(18)
C1 C2 H2 118.2
C3 C2 C1 123.51(19)
C3 C2 H2 118.2
C2 C3 C4 117.17(19)
C2 C3 C7 120.91(19)
C4 C3 C7 121.90(19)
C3 C4 C5 122.0(2)
O4 C4 C3 121.56(19)
O4 C4 C5 116.47(19)
C4 C5 C37 120.5(2)
C6 C5 C4 117.95(19)
C6 C5 C37 121.51(19)
C1 C6 O6 121.04(19)
C5 C6 C1 122.52(19)
C5 C6 O6 116.42(18)
C3 C7 H7 106.6
C3 C7 C31 112.34(17)
C8 C7 C3 111.22(16)
C8 C7 H7 106.6
C8 C7 C31 113.02(17)
C31 C7 H7 106.6
C9 C8 C7 122.16(19)
C9 C8 C13 117.20(18)
C13 C8 C7 120.63(19)
C8 C9 H9 118.3
C8 C9 C10 123.3(2)
C10 C9 H9 118.3
C9 C10 C11 117.08(19)
C9 C10 C14 120.73(19)
C11 C10 C14 122.18(18)
C12 C11 C10 122.21(19)
O11 C11 C10 121.9(2)
O11 C11 C12 115.85(19)
C11 C12 C13 117.80(19)
C11 C12 C38 120.90(19)
C13 C12 C38 121.3(2)
C8 C13 C12 122.35(19)
O13 C13 C8 116.61(18)
O13 C13 C12 121.03(19)
C10 C14 H14 106.5
C10 C14 C15 111.40(17)
C10 C14 C33 112.73(17)
C15 C14 H14 106.5
C15 C14 C33 112.73(19)
C33 C14 H14 106.5
C16 C15 C14 121.52(18)
C16 C15 C20 117.17(19)
C20 C15 C14 121.31(19)
C15 C16 H16 118.3
C15 C16 C17 123.34(19)
C17 C16 H16 118.3
C16 C17 C18 117.45(19)
C16 C17 C21 121.89(18)
C18 C17 C21 120.66(19)
C19 C18 C17 121.84(19)
O18 C18 C17 116.56(18)
O18 C18 C19 121.54(18)
C18 C19 C39 121.19(19)
C20 C19 C18 117.73(18)
C20 C19 C39 121.03(19)
C15 C20 C19 122.35(19)
O20 C20 C15 116.82(19)
O20 C20 C19 120.75(18)
C17 C21 H21 106.5
C17 C21 C22 111.64(17)
C17 C21 C35 112.78(17)
C22 C21 H21 106.5
C22 C21 C35 112.49(16)
C35 C21 H21 106.5
C23 C22 C21 121.35(18)
C23 C22 C27 116.83(18)
C27 C22 C21 121.81(18)
C22 C23 H23 118.4
C24 C23 C22 123.30(19)
C24 C23 H23 118.4
C23 C24 C25 117.32(18)
C23 C24 C28 121.96(18)
C25 C24 C28 120.72(18)
C26 C25 C24 121.97(18)
O25 C25 C24 116.76(18)
O25 C25 C26 121.24(18)
C25 C26 C27 118.12(19)
C25 C26 C40 122.82(18)
C27 C26 C40 119.05(18)
C22 C27 C26 122.36(18)
O27 C27 C22 123.00(18)
O27 C27 C26 114.63(18)
C1 C28 C24 110.70(16)
C1 C28 H28 106.4
C1 C28 C29 113.04(17)
C24 C28 H28 106.4
C24 C28 C29 113.30(17)
C29 C28 H28 106.4
C28 C29 H29A 109.1
C28 C29 H29B 109.1
H29A C29 H29B 107.9
C30 C29 C28 112.3(2)
C30 C29 H29A 109.1
C30 C29 H29B 109.1
C29 C30 H30A 109.5
C29 C30 H30B 109.5
C29 C30 H30C 109.5
H30A C30 H30B 109.5
H30A C30 H30C 109.5
H30B C30 H30C 109.5
C7 C31 H31A 109.1
C7 C31 H31B 109.1
H31A C31 H31B 107.8
C32 C31 C7 112.6(2)
C32 C31 H31A 109.1
C32 C31 H31B 109.1
C31 C32 H32A 109.5
C31 C32 H32B 109.5
C31 C32 H32C 109.5
H32A C32 H32B 109.5
H32A C32 H32C 109.5
H32B C32 H32C 109.5
C14 C33 H33A 109.0
C14 C33 H33B 109.0
H33A C33 H33B 107.8
C34 C33 C14 112.72(19)
C34 C33 H33A 109.0
C34 C33 H33B 109.0
C33 C34 H34A 109.5
C33 C34 H34B 109.5
C33 C34 H34C 109.5
H34A C34 H34B 109.5
H34A C34 H34C 109.5
H34B C34 H34C 109.5
C21 C35 H35A 109.1
C21 C35 H35B 109.1
H35A C35 H35B 107.8
C36 C35 C21 112.54(18)
C36 C35 H35A 109.1
C36 C35 H35B 109.1
C35 C36 H36A 109.5
C35 C36 H36B 109.5
C35 C36 H36C 109.5
H36A C36 H36B 109.5
H36A C36 H36C 109.5
H36B C36 H36C 109.5
C5 C37 H37A 109.5
C5 C37 H37B 109.5
C5 C37 H37C 109.5
H37A C37 H37B 109.5
H37A C37 H37C 109.5
H37B C37 H37C 109.5
C12 C38 H38A 109.5
C12 C38 H38B 109.5
C12 C38 H38C 109.5
H38A C38 H38B 109.5
H38A C38 H38C 109.5
H38B C38 H38C 109.5
C19 C39 H39A 109.5
C19 C39 H39B 109.5
C19 C39 H39C 109.5
H39A C39 H39B 109.5
H39A C39 H39C 109.5
H39B C39 H39C 109.5
C26 C40 H40A 109.5
C26 C40 H40B 109.5
C26 C40 H40C 109.5
H40A C40 H40B 109.5
H40A C40 H40C 109.5
H40B C40 H40C 109.5
C4 O4 H4 109.5
C6 O6 H6 109.5
C27 O27 H27 109.5
C11 O11 H11 109.5
C13 O13 H13 117(2)
C18 O18 H18 109.5
C20 O20 H20 109.5
C25 O25 H25 110.0(19)
C3A C2A H2A 119.2
N1A C2A H2A 119.2
N1A C2A C3A 121.6(2)
C2A C3A H3A 120.3
C2A C3A C4A 119.4(2)
C4A C3A H3A 120.3
C3A C4A C5A 118.2(2)
O2A C4A C3A 124.9(2)
O2A C4A C5A 116.9(2)
C4A C5A H5A 120.1
C6A C5A C4A 119.8(2)
C6A C5A H5A 120.1
C5A C6A H6A 119.5
N1A C6A C5A 120.9(2)
N1A C6A H6A 119.5
H7AA C7A H7AB 109.5
H7AA C7A H7AC 109.5
H7AB C7A H7AC 109.5
O2A C7A H7AA 109.5
O2A C7A H7AB 109.5
O2A C7A H7AC 109.5
C2A N1A C6A 120.1(2)
C2A N1A O1A 120.0(2)
C6A N1A O1A 119.9(2)
C4A O2A C7A 118.46(19)
H2SA C2S H2SB 109.5
H2SA C2S H2SC 109.5
H2SB C2S H2SC 109.5
O2S C2S H2SA 109.5
O2S C2S H2SB 109.5
O2S C2S H2SC 109.5
C2S O2S H2S 109.5
H1SA C1S H1SB 109.5
H1SA C1S H1SC 109.5
H1SB C1S H1SC 109.5
O1S C1S H1SA 109.5
O1S C1S H1SB 109.5
O1S C1S H1SC 109.5
C1S O1S H1S 109.5
H3SA C3S H3SB 109.5
H3SA C3S H3SC 109.5
H3SB C3S H3SC 109.5
O3S C3S H3SA 109.5
O3S C3S H3SB 109.5
O3S C3S H3SC 109.5
C3S O3S H3S 109.5

loop_
_geom_bond_atom_site_label_1
_geom_bond_atom_site_label_2
_geom_bond_distance
C1 C2 1.394(3)
C1 C6 1.395(3)
C1 C28 1.523(3)
C2 H2 0.9300
C2 C3 1.387(3)
C3 C4 1.398(3)
C3 C7 1.530(3)
C4 C5 1.400(3)
C4 O4 1.383(3)
C5 C6 1.390(3)
C5 C37 1.512(3)
C6 O6 1.396(2)
C7 H7 0.9800
C7 C8 1.520(3)
C7 C31 1.536(3)
C8 C9 1.391(3)
C8 C13 1.393(3)
C9 H9 0.9300
C9 C10 1.393(3)
C10 C11 1.398(3)
C10 C14 1.524(3)
C11 C12 1.396(3)
C11 O11 1.380(2)
C12 C13 1.398(3)
C12 C38 1.505(3)
C13 O13 1.379(3)
C14 H14 0.9800
C14 C15 1.530(3)
C14 C33 1.534(3)
C15 C16 1.387(3)
C15 C20 1.396(3)
C16 H16 0.9300
C16 C17 1.389(3)
C17 C18 1.400(3)
C17 C21 1.528(3)
C18 C19 1.399(3)
C18 O18 1.375(3)
C19 C20 1.398(3)
C19 C39 1.512(3)
C20 O20 1.385(3)
C21 H21 0.9800
C21 C22 1.529(3)
C21 C35 1.542(3)
C22 C23 1.394(3)
C22 C27 1.394(3)
C23 H23 0.9300
C23 C24 1.390(3)
C24 C25 1.397(3)
C24 C28 1.525(3)
C25 C26 1.389(3)
C25 O25 1.389(2)
C26 C27 1.396(3)
C26 C40 1.504(3)
C27 O27 1.380(2)
C28 H28 0.9800
C28 C29 1.537(3)
C29 H29A 0.9700
C29 H29B 0.9700
C29 C30 1.519(3)
C30 H30A 0.9600
C30 H30B 0.9600
C30 H30C 0.9600
C31 H31A 0.9700
C31 H31B 0.9700
C31 C32 1.518(3)
C32 H32A 0.9600
C32 H32B 0.9600
C32 H32C 0.9600
C33 H33A 0.9700
C33 H33B 0.9700
C33 C34 1.518(3)
C34 H34A 0.9600
C34 H34B 0.9600
C34 H34C 0.9600
C35 H35A 0.9700
C35 H35B 0.9700
C35 C36 1.518(3)
C36 H36A 0.9600
C36 H36B 0.9600
C36 H36C 0.9600
C37 H37A 0.9600
C37 H37B 0.9600
C37 H37C 0.9600
C38 H38A 0.9600
C38 H38B 0.9600
C38 H38C 0.9600
C39 H39A 0.9600
C39 H39B 0.9600
C39 H39C 0.9600
C40 H40A 0.9600
C40 H40B 0.9600
C40 H40C 0.9600
O4 H4 0.8200
O6 H6 0.8200
O27 H27 0.8200
O11 H11 0.8200
O13 H13 0.88(3)
O18 H18 0.8200
O20 H20 0.8200
O25 H25 0.85(3)
C2A H2A 0.9300
C2A C3A 1.371(3)
C2A N1A 1.338(3)
C3A H3A 0.9300
C3A C4A 1.379(3)
C4A C5A 1.399(3)
C4A O2A 1.340(3)
C5A H5A 0.9300
C5A C6A 1.362(4)
C6A H6A 0.9300
C6A N1A 1.344(3)
C7A H7AA 0.9600
C7A H7AB 0.9600
C7A H7AC 0.9600
C7A O2A 1.443(3)
N1A O1A 1.346(2)
C2S H2SA 0.9600
C2S H2SB 0.9600
C2S H2SC 0.9600
C2S O2S 1.36(3)
O2S H2S 0.8200
C1S H1SA 0.9600
C1S H1SB 0.9600
C1S H1SC 0.9600
C1S O1S 1.374(4)
O1S H1S 0.8200
C3S H3SA 0.9600
C3S H3SB 0.9600
C3S H3SC 0.9600
C3S O3S 1.446(10)
O3S H3S 0.8200

loop_
_geom_hbond_atom_site_label_D
_geom_hbond_atom_site_label_H
_geom_hbond_atom_site_label_A
_geom_hbond_distance_DH
_geom_hbond_distance_HA
_geom_hbond_distance_DA
_geom_hbond_angle_DHA
_geom_hbond_site_symmetry_A
O4 H4 O13 0.82 1.93 2.746(2) 173.3 .
O6 H6 O25 0.82 1.96 2.781(2) 176.6 .
O27 H27 O18 0.82 1.99 2.767(2) 158.9 .
O11 H11 O20 0.82 2.00 2.811(2) 173.2 .
O20 H20 O6 0.82 1.95 2.746(2) 163.3 1_445
O25 H25 O1A 0.85(3) 1.84(3) 2.650(3) 158(3) 2_877

loop_
_geom_torsion_atom_site_label_1
_geom_torsion_atom_site_label_2
_geom_torsion_atom_site_label_3
_geom_torsion_atom_site_label_4
_geom_torsion
C1 C2 C3 C4 2.6(3)
C1 C2 C3 C7 -175.67(18)
C1 C28 C29 C30 -58.2(2)
C2 C1 C6 C5 1.2(3)
C2 C1 C6 O6 179.85(17)
C2 C1 C28 C24 84.6(2)
C2 C1 C28 C29 -43.7(2)
C2 C3 C4 C5 -1.9(3)
C2 C3 C4 O4 179.62(18)
C2 C3 C7 C8 -85.7(2)
C2 C3 C7 C31 42.2(3)
C3 C4 C5 C6 0.9(3)
C3 C4 C5 C37 -177.95(19)
C3 C7 C8 C9 88.7(2)
C3 C7 C8 C13 -92.1(2)
C3 C7 C31 C32 63.5(2)
C4 C3 C7 C8 96.1(2)
C4 C3 C7 C31 -136.0(2)
C4 C5 C6 C1 -0.6(3)
C4 C5 C6 O6 -179.28(17)
C6 C1 C2 C3 -2.3(3)
C6 C1 C28 C24 -97.2(2)
C6 C1 C28 C29 134.5(2)
C7 C3 C4 C5 176.38(18)
C7 C3 C4 O4 -2.1(3)
C7 C8 C9 C10 178.70(19)
C7 C8 C13 C12 -179.71(19)
C7 C8 C13 O13 1.0(3)
C8 C7 C31 C32 -169.69(19)
C8 C9 C10 C11 1.8(3)
C8 C9 C10 C14 -177.24(19)
C9 C8 C13 C12 -0.5(3)
C9 C8 C13 O13 -179.74(18)
C9 C10 C11 C12 -2.1(3)
C9 C10 C11 O11 -179.98(19)
C9 C10 C14 C15 -88.3(2)
C9 C10 C14 C33 39.6(3)
C10 C11 C12 C13 1.2(3)
C10 C11 C12 C38 -176.8(2)
C10 C14 C15 C16 83.9(2)
C10 C14 C15 C20 -96.3(2)
C10 C14 C33 C34 175.8(2)
C11 C10 C14 C15 92.8(2)
C11 C10 C14 C33 -139.3(2)
C11 C12 C13 C8 0.1(3)
C11 C12 C13 O13 179.35(18)
C13 C8 C9 C10 -0.5(3)
C14 C10 C11 C12 176.85(19)
C14 C10 C11 O11 -1.0(3)
C14 C15 C16 C17 177.69(19)
C14 C15 C20 C19 179.46(19)
C14 C15 C20 O20 2.7(3)
C15 C14 C33 C34 -57.0(3)
C15 C16 C17 C18 2.1(3)
C15 C16 C17 C21 -178.26(18)
C16 C15 C20 C19 -0.7(3)
C16 C15 C20 O20 -177.52(18)
C16 C17 C18 C19 0.8(3)
C16 C17 C18 O18 178.05(18)
C16 C17 C21 C22 -83.4(2)
C16 C17 C21 C35 44.4(3)
C17 C18 C19 C20 -3.4(3)
C17 C18 C19 C39 174.2(2)
C17 C21 C22 C23 89.9(2)
C17 C21 C22 C27 -91.2(2)
C17 C21 C35 C36 58.5(3)
C18 C17 C21 C22 96.2(2)
C18 C17 C21 C35 -136.0(2)
C18 C19 C20 C15 3.4(3)
C18 C19 C20 O20 -179.96(18)
C20 C15 C16 C17 -2.1(3)
C21 C17 C18 C19 -178.89(18)
C21 C17 C18 O18 -1.6(3)
C21 C22 C23 C24 176.00(19)
C21 C22 C27 C26 -176.46(19)
C21 C22 C27 O27 2.5(3)
C22 C21 C35 C36 -174.1(2)
C22 C23 C24 C25 0.8(3)
C22 C23 C24 C28 179.95(18)
C23 C22 C27 C26 2.5(3)
C23 C22 C27 O27 -178.57(18)
C23 C24 C25 C26 2.1(3)
C23 C24 C25 O25 179.94(18)
C23 C24 C28 C1 -87.5(2)
C23 C24 C28 C29 40.6(3)
C24 C25 C26 C27 -2.5(3)
C24 C25 C26 C40 178.2(2)
C24 C28 C29 C30 174.79(18)
C25 C24 C28 C1 91.6(2)
C25 C24 C28 C29 -140.2(2)
C25 C26 C27 C22 0.1(3)
C25 C26 C27 O27 -178.90(18)
C27 C22 C23 C24 -3.0(3)
C28 C1 C2 C3 176.04(18)
C28 C1 C6 C5 -177.10(18)
C28 C1 C6 O6 1.6(3)
C28 C24 C25 C26 -177.13(18)
C28 C24 C25 O25 0.7(3)
C31 C7 C8 C9 -38.7(3)
C31 C7 C8 C13 140.4(2)
C33 C14 C15 C16 -44.0(3)
C33 C14 C15 C20 135.8(2)
C35 C21 C22 C23 -38.1(3)
C35 C21 C22 C27 140.9(2)
C37 C5 C6 C1 178.29(19)
C37 C5 C6 O6 -0.4(3)
C38 C12 C13 C8 178.2(2)
C38 C12 C13 O13 -2.6(3)
C39 C19 C20 C15 -174.2(2)
C39 C19 C20 O20 2.5(3)
C40 C26 C27 C22 179.40(19)
C40 C26 C27 O27 0.4(3)
O4 C4 C5 C6 179.48(17)
O4 C4 C5 C37 0.6(3)
O11 C11 C12 C13 179.20(18)
O11 C11 C12 C38 1.1(3)
O18 C18 C19 C20 179.46(19)
O18 C18 C19 C39 -3.0(3)
O25 C25 C26 C27 179.74(18)
O25 C25 C26 C40 0.5(3)
C2A C3A C4A C5A -0.5(3)
C2A C3A C4A O2A 179.7(2)
C3A C2A N1A C6A 1.5(3)
C3A C2A N1A O1A -178.4(2)
C3A C4A C5A C6A 1.3(3)
C3A C4A O2A C7A -0.5(3)
C4A C5A C6A N1A -0.7(4)
C5A C4A O2A C7A 179.7(2)
C5A C6A N1A C2A -0.6(4)
C5A C6A N1A O1A 179.2(2)
N1A C2A C3A C4A -0.9(3)
O2A C4A C5A C6A -178.9(2)
